data_7125856
loop_
_publ_author_name
'Linnemannst\"ons, Marvin'
'Schwabedissen, Jan'
'Schultz, Aaron A.'
'Neumann, Beate'
'Stammler, Hans-Georg'
'Berger, Raphael J. F.'
'Mitzel, Norbert W.'

_publ_section_title
;
 London dispersion-driven hetero-aryl-aryl interactions in
 1,2-diaryldisilanes.
;
_journal_issue 15
_journal_name_full 'Chemical communications (Cambridge, England)'
_journal_page_first 2252
_journal_page_last 2255
_journal_paper_doi 10.1039/c9cc09851h
_journal_volume 56
_journal_year 2020
_chemical_formula_moiety 'C16 H12 Cl5 F5 Si2'
_chemical_formula_sum 'C16 H12 Cl5 F5 Si2'
_chemical_formula_weight 532.69
_space_group_crystal_system triclinic
_space_group_IT_number 2
_space_group_name_Hall '-P 1'
_space_group_name_H-M_alt 'P -1'
_atom_sites_solution_hydrogens geom
_atom_sites_solution_primary dual
_audit_creation_date 2019-04-02
_audit_creation_method
;
Olex2 1.2
(compiled 2018.05.29 svn.r3508 for OlexSys, GUI svn.r5506)
;
_audit_update_record
;
2019-12-11 deposited with the CCDC.	2020-01-22 downloaded from the CCDC.
;
_cell_angle_alpha 89.433(5)
_cell_angle_beta 81.593(5)
_cell_angle_gamma 80.330(5)
_cell_formula_units_Z 4
_cell_length_a 7.4433(4)
_cell_length_b 15.7582(9)
_cell_length_c 18.0844(12)
_cell_measurement_reflns_used 60571
_cell_measurement_temperature 100.0(1)
_cell_measurement_theta_max 32.5010
_cell_measurement_theta_min 2.7740
_cell_volume 2068.3(2)
_computing_cell_refinement 'CrysAlisPro 1.171.40.45a (Rigaku OD, 2019)'
_computing_data_collection 'CrysAlisPro 1.171.40.45a (Rigaku OD, 2019)'
_computing_data_reduction 'CrysAlisPro 1.171.40.45a (Rigaku OD, 2019)'
_computing_molecular_graphics 'Olex2 (Dolomanov et al., 2009)'
_computing_publication_material 'Olex2 (Dolomanov et al., 2009)'
_computing_structure_refinement 'ShelXL (Sheldrick, 2015)'
_computing_structure_solution 'ShelXT (Sheldrick, 2015)'
_diffrn_ambient_environment N~2~
_diffrn_ambient_temperature 100.0(1)
_diffrn_detector 'CCD plate'
_diffrn_detector_area_resol_mean 5.3114
_diffrn_detector_type Atlas
_diffrn_measured_fraction_theta_full 0.999
_diffrn_measured_fraction_theta_max 0.947
_diffrn_measurement_details
;
List of Runs (angles in degrees, time in seconds):

  # Type    Start    End  Width  t~exp~   \w     \q     \k     \f   Frames
#--------------------------------------------------------------------------
  1  \w    -88.00  13.00   1.00   12.50    --  -17.08 -77.00 150.00  101
  2  \w    -88.00   4.00   1.00   12.50    --  -17.08 -38.00-120.00   92
  3  \w    -94.00  16.00   1.00   12.50    --  -17.08 -19.00 -30.00  110
  4  \w    -47.00  54.00   1.00   12.50    --  -17.08  77.00 -90.00  101
  5  \w    -38.00  54.00   1.00   12.50    --  -17.08  38.00  60.00   92
  6  \w    -88.00   4.00   1.00   12.50    --  -17.08 -38.00 -90.00   92
  7  \w     -8.00  85.00   1.00   12.50    --   17.08  57.00  90.00   93
  8  \w     -6.00  65.00   1.00   12.50    --   17.08-115.00-163.42   71
  9  \w      7.00  76.00   1.00   12.50    --   17.08-133.00 121.24   69
 10  \w     17.00  91.00   1.00   12.50    --   17.08-154.00  35.73   74
 11  \w   -101.00 -55.00   1.00   12.50    --  -17.08 178.00 -60.00   46
 12  \w    -35.00  17.00   1.00   12.50    --  -17.08 -86.00 116.00   52
 13  \w    -70.00 -22.00   1.00   12.50    --  -17.08 123.00-162.65   48
 14  \w    -91.00 -39.00   1.00   12.50    --  -17.08 154.00-156.17   52
 15  \w    -75.00 -27.00   1.00   12.50    --  -17.08 131.00  60.56   48
 16  \w     -1.00  69.00   1.00   12.50    --   17.08-121.00-122.16   70
 17  \w      0.00  70.00   1.00   12.50    --   17.08-123.00  72.36   70
 18  \w     -4.00  88.00   1.00   12.50    --   17.08  38.00 -30.00   92
 19  \w   -101.00 -55.00   1.00   12.50    --  -17.08 178.00  90.00   46
 20  \w    -85.00 -35.00   1.00   12.50    --  -17.08 147.00  90.48   50
 21  \w    -20.00  56.00   1.00   12.50    --   17.08 -99.00   0.00   76
 22  \w    -51.00  42.00   1.00   12.50    --   17.08 -57.00 120.00   93
 23  \w    -68.00 102.00   1.00   12.50    --   17.08   0.00-180.00  170
 24  \w     -4.00  88.00   1.00   12.50    --   17.08  38.00   0.00   92
;
_diffrn_measurement_device 'four-circle diffractometer'
_diffrn_measurement_device_type 'SuperNova, Dual, Cu at home/near, Atlas'
_diffrn_measurement_method '\w scans'
_diffrn_orient_matrix_type 'CrysAlisPro convention (1999,Acta A55,543-557)'
_diffrn_orient_matrix_UB_11 -0.0377763000
_diffrn_orient_matrix_UB_12 -0.0143253000
_diffrn_orient_matrix_UB_13 0.0352289000
_diffrn_orient_matrix_UB_21 0.0723926000
_diffrn_orient_matrix_UB_22 -0.0359413000
_diffrn_orient_matrix_UB_23 -0.0026931000
_diffrn_orient_matrix_UB_31 0.0536729000
_diffrn_orient_matrix_UB_32 0.0243043000
_diffrn_orient_matrix_UB_33 0.0178729000
_diffrn_radiation_monochromator mirror
_diffrn_radiation_probe x-ray
_diffrn_radiation_type MoK\a
_diffrn_radiation_wavelength 0.71073
_diffrn_reflns_av_R_equivalents 0.0344
_diffrn_reflns_av_unetI/netI 0.0558
_diffrn_reflns_Laue_measured_fraction_full 0.999
_diffrn_reflns_Laue_measured_fraction_max 0.947
_diffrn_reflns_limit_h_max 11
_diffrn_reflns_limit_h_min -11
_diffrn_reflns_limit_k_max 23
_diffrn_reflns_limit_k_min -23
_diffrn_reflns_limit_l_max 27
_diffrn_reflns_limit_l_min -27
_diffrn_reflns_number 113759
_diffrn_reflns_point_group_measured_fraction_full 0.999
_diffrn_reflns_point_group_measured_fraction_max 0.947
_diffrn_reflns_theta_full 25.242
_diffrn_reflns_theta_max 32.702
_diffrn_reflns_theta_min 2.611
_diffrn_source 'micro-focus sealed X-ray tube'
_diffrn_source_type 'SuperNova (Mo) X-ray Source'
_exptl_absorpt_coefficient_mu 0.862
_exptl_absorpt_correction_T_max 1.000
_exptl_absorpt_correction_T_min 0.517
_exptl_absorpt_correction_type gaussian
_exptl_absorpt_process_details
;
CrysAlisPro 1.171.40.45a (Rigaku Oxford Diffraction, 2019)
Numerical absorption correction based on gaussian integration over
			a multifaceted crystal model
Empirical absorption correction using spherical harmonics,
 implemented in SCALE3 ABSPACK scaling algorithm.
;
_exptl_crystal_colour 'clear colourless'
_exptl_crystal_colour_lustre clear
_exptl_crystal_colour_primary colourless
_exptl_crystal_density_diffrn 1.711
_exptl_crystal_description block
_exptl_crystal_F_000 1064
_exptl_crystal_size_max 0.304
_exptl_crystal_size_mid 0.143
_exptl_crystal_size_min 0.118
_refine_diff_density_max 0.416
_refine_diff_density_min -0.329
_refine_diff_density_rms 0.069
_refine_ls_extinction_method none
_refine_ls_goodness_of_fit_ref 1.053
_refine_ls_hydrogen_treatment constr
_refine_ls_matrix_type full
_refine_ls_number_parameters 513
_refine_ls_number_reflns 16736
_refine_ls_number_restraints 0
_refine_ls_restrained_S_all 1.053
_refine_ls_R_factor_all 0.0358
_refine_ls_R_factor_gt 0.0293
_refine_ls_shift/su_max 0.001
_refine_ls_shift/su_mean 0.000
_refine_ls_structure_factor_coef Fsqd
_refine_ls_weighting_details 'w=1/[\s^2^(Fo^2^)+(0.0416P)^2^+0.4109P] where P=(Fo^2^+2Fc^2^)/3'
_refine_ls_weighting_scheme calc
_refine_ls_wR_factor_gt 0.0715
_refine_ls_wR_factor_ref 0.0736
_reflns_Friedel_coverage 0.000
_reflns_number_gt 14778
_reflns_number_total 16736
_reflns_threshold_expression 'I > 2\s(I)'
_cod_data_source_file c9cc09851h2.cif
_cod_data_source_block compound5_hexane
_cod_depositor_comments 'Adding full bibliography for 7125855--7125859.cif.'
_cod_database_code 7125856
_shelx_shelxl_version_number 2018/3
_chemical_oxdiff_formula 'C29 H29 F29 Si29 Cl29 '
_shelx_space_group_comment
;
The symmetry employed for this shelxl refinement is uniquely defined
by the following loop, which should always be used as a source of
symmetry information in preference to the above space-group names.
They are only intended as comments.
;
_shelx_estimated_absorpt_t_max 0.905
_shelx_estimated_absorpt_t_min 0.780
_diffrn_oxdiff_digest_frames
;
01bdc549c1ca1f1204112da06cd6631cb8019047ec0
;
_olex2_refinement_description
;
1. Twinned data refinement
 Scales: 0.8398(3)
 0.1602(3)
2. Fixed Uiso
 At 1.2 times of:
  All C(H,H,H,H,H,H) groups
 At 1.5 times of:
  All C(H,H,H) groups
3. Others
 Fixed Sof: H10A(0.5) H10B(0.5) H10C(0.5) H10D(0.5) H10E(0.5) H10F(0.5)
4.a Disordered Me refined with riding coordinates:
 C10(H10A,H10B,H10C,H10D,H10E,H10F)
4.b Idealised Me refined as rotating group:
 C7(H7A,H7B,H7C), C8(H8A,H8B,H8C), C9(H9A,H9B,H9C), C23(H23A,H23B,H23C),
 C24(H24A,H24B,H24C), C25(H25A,H25B,H25C), C26(H26A,H26B,H26C)
;
_olex2_submission_special_instructions 'No special instructions were received'
_oxdiff_exptl_absorpt_empirical_details
;
Empirical correction (ABSPACK) includes:
- Absorption correction using spherical harmonics
- Frame scaling
- Detector area scaling
;
_oxdiff_exptl_absorpt_empirical_full_max 1.523
_oxdiff_exptl_absorpt_empirical_full_min 0.718
_oxdiff_exptl_absorpt_spherical_max 0.833
_oxdiff_exptl_absorpt_spherical_min 0.831
_oxdiff_twin_integration_method simultaneous
_oxdiff_twin_items 2
_twin_special_details
;
Component 2 rotated by -179.9967\% 
 around [-0.00 -0.00 1.00] (reciprocal) or [-0.34 0.01 0.94] (direct)
;

loop_
_space_group_symop_operation_xyz
'x, y, z'
'-x, -y, -z'

loop_
_atom_site_label
_atom_site_type_symbol
_atom_site_fract_x
_atom_site_fract_y
_atom_site_fract_z
_atom_site_U_iso_or_equiv
_atom_site_adp_type
_atom_site_occupancy
_atom_site_site_symmetry_order
_atom_site_calc_flag
_atom_site_refinement_flags_posn
_atom_site_refinement_flags_occupancy
Cl1 Cl 0.21627(6) 0.54664(2) -0.02685(2) 0.01926(7) Uani 1 1 d . .
Cl2 Cl 0.00889(6) 0.69561(3) 0.07558(2) 0.02347(8) Uani 1 1 d . .
Cl3 Cl 0.00273(6) 0.88584(3) 0.02503(2) 0.02525(9) Uani 1 1 d . .
Cl4 Cl 0.18061(6) 0.92412(2) -0.13501(2) 0.02502(9) Uani 1 1 d . .
Cl5 Cl 0.38170(5) 0.77696(2) -0.24113(2) 0.01749(7) Uani 1 1 d . .
Si1 Si 0.75950(6) 0.62650(3) -0.20452(2) 0.01239(8) Uani 1 1 d . .
Si2 Si 0.46997(6) 0.58029(3) -0.19655(2) 0.01264(8) Uani 1 1 d . .
F1 F 0.63730(13) 0.61840(6) -0.03903(5) 0.01885(19) Uani 1 1 d . .
F2 F 0.52777(15) 0.74190(7) 0.06631(5) 0.0268(2) Uani 1 1 d . .
F3 F 0.54529(16) 0.90931(7) 0.03136(6) 0.0314(2) Uani 1 1 d . .
F4 F 0.68585(16) 0.94971(6) -0.10949(6) 0.0298(2) Uani 1 1 d . .
F5 F 0.80149(14) 0.82764(6) -0.21402(5) 0.0223(2) Uani 1 1 d . .
C1 C 0.7239(2) 0.71653(9) -0.13138(8) 0.0129(3) Uani 1 1 d . .
C2 C 0.6549(2) 0.69999(9) -0.05832(8) 0.0143(3) Uani 1 1 d . .
C3 C 0.5954(2) 0.76246(10) -0.00288(9) 0.0180(3) Uani 1 1 d . .
C4 C 0.6038(2) 0.84739(10) -0.02063(9) 0.0209(3) Uani 1 1 d . .
C5 C 0.6749(2) 0.86765(10) -0.09210(9) 0.0193(3) Uani 1 1 d . .
C6 C 0.7347(2) 0.80285(10) -0.14571(8) 0.0160(3) Uani 1 1 d . .
C7 C 0.9322(2) 0.53508(10) -0.17829(9) 0.0172(3) Uani 1 1 d . .
H7A H 0.884305 0.511954 -0.130285 0.026 Uiso 1 1 calc GR .
H7B H 1.047447 0.555606 -0.173964 0.026 Uiso 1 1 calc GR .
H7C H 0.955276 0.489747 -0.216886 0.026 Uiso 1 1 calc GR .
C8 C 0.8460(2) 0.66590(10) -0.29817(9) 0.0197(3) Uani 1 1 d . .
H8A H 0.863446 0.619158 -0.335219 0.030 Uiso 1 1 calc GR .
H8B H 0.963805 0.685237 -0.296507 0.030 Uiso 1 1 calc GR .
H8C H 0.756283 0.714050 -0.312112 0.030 Uiso 1 1 calc GR .
C9 C 0.5023(2) 0.46723(10) -0.16179(10) 0.0212(3) Uani 1 1 d . .
H9A H 0.593125 0.430394 -0.197552 0.032 Uiso 1 1 calc GR .
H9B H 0.384557 0.446093 -0.156444 0.032 Uiso 1 1 calc GR .
H9C H 0.545970 0.466034 -0.113177 0.032 Uiso 1 1 calc GR .
C10 C 0.3906(2) 0.57523(11) -0.28995(9) 0.0209(3) Uani 1 1 d . .
H10A H 0.371496 0.633129 -0.310811 0.025 Uiso 0.5 1 calc R P
H10B H 0.484291 0.537370 -0.323856 0.025 Uiso 0.5 1 calc R P
H10C H 0.274656 0.552534 -0.283977 0.025 Uiso 0.5 1 calc R P
H10D H 0.382133 0.515560 -0.301618 0.025 Uiso 0.5 1 calc R P
H10E H 0.269338 0.611318 -0.288573 0.025 Uiso 0.5 1 calc R P
H10F H 0.478973 0.596154 -0.328452 0.025 Uiso 0.5 1 calc R P
C11 C 0.30144(19) 0.66424(9) -0.13144(8) 0.0119(2) Uani 1 1 d . .
C12 C 0.2118(2) 0.65017(9) -0.05967(8) 0.0133(3) Uani 1 1 d . .
C13 C 0.1167(2) 0.71709(10) -0.01155(8) 0.0152(3) Uani 1 1 d . .
C14 C 0.1096(2) 0.80232(10) -0.03443(8) 0.0160(3) Uani 1 1 d . .
C15 C 0.1901(2) 0.81933(9) -0.10614(9) 0.0155(3) Uani 1 1 d . .
C16 C 0.2817(2) 0.75103(9) -0.15294(8) 0.0133(3) Uani 1 1 d . .
Cl6 Cl 0.07791(6) 0.69522(2) 0.26765(2) 0.01920(7) Uani 1 1 d . .
Cl7 Cl 0.12869(6) 0.54940(2) 0.38028(2) 0.02377(8) Uani 1 1 d . .
Cl8 Cl 0.22794(6) 0.58373(2) 0.53606(2) 0.02361(8) Uani 1 1 d . .
Cl9 Cl 0.24008(6) 0.77208(3) 0.58545(2) 0.02023(8) Uani 1 1 d . .
Cl10 Cl 0.20266(5) 0.91898(2) 0.47248(2) 0.01532(7) Uani 1 1 d . .
Si3 Si 0.50511(6) 0.91605(3) 0.30627(2) 0.01264(8) Uani 1 1 d . .
Si4 Si 0.20391(6) 0.89107(3) 0.29862(2) 0.01223(8) Uani 1 1 d . .
F6 F 0.55998(13) 0.72220(6) 0.29120(5) 0.01934(19) Uani 1 1 d . .
F7 F 0.65402(15) 0.59683(6) 0.38648(6) 0.0265(2) Uani 1 1 d . .
F8 F 0.75617(15) 0.63580(6) 0.51882(6) 0.0268(2) Uani 1 1 d . .
F9 F 0.76614(14) 0.80238(6) 0.55356(5) 0.0235(2) Uani 1 1 d . .
F10 F 0.67053(13) 0.92845(6) 0.45985(5) 0.01964(19) Uani 1 1 d . .
C17 C 0.60953(19) 0.83114(9) 0.37111(8) 0.0129(3) Uani 1 1 d . .
C18 C 0.6116(2) 0.74468(10) 0.35583(8) 0.0143(3) Uani 1 1 d . .
C19 C 0.6594(2) 0.67881(9) 0.40386(9) 0.0167(3) Uani 1 1 d . .
C20 C 0.7107(2) 0.69849(10) 0.47114(9) 0.0181(3) Uani 1 1 d . .
C21 C 0.7150(2) 0.78315(10) 0.48855(8) 0.0157(3) Uani 1 1 d . .
C22 C 0.6653(2) 0.84713(9) 0.43910(8) 0.0142(3) Uani 1 1 d . .
C23 C 0.6488(2) 0.89746(11) 0.21210(9) 0.0200(3) Uani 1 1 d . .
H23A H 0.654102 0.837870 0.195743 0.030 Uiso 1 1 calc GR .
H23B H 0.773640 0.907911 0.215102 0.030 Uiso 1 1 calc GR .
H23C H 0.593778 0.936865 0.176144 0.030 Uiso 1 1 calc GR .
C24 C 0.4967(2) 1.02871(10) 0.33919(9) 0.0190(3) Uani 1 1 d . .
H24A H 0.432325 1.068979 0.306273 0.028 Uiso 1 1 calc GR .
H24B H 0.622455 1.040113 0.338219 0.028 Uiso 1 1 calc GR .
H24C H 0.430906 1.036195 0.390361 0.028 Uiso 1 1 calc GR .
C25 C 0.2086(2) 0.85963(11) 0.19910(9) 0.0203(3) Uani 1 1 d . .
H25A H 0.244900 0.905738 0.166455 0.030 Uiso 1 1 calc GR .
H25B H 0.085774 0.850086 0.191475 0.030 Uiso 1 1 calc GR .
H25C H 0.297464 0.806548 0.187081 0.030 Uiso 1 1 calc GR .
C26 C 0.0269(2) 0.99049(10) 0.31961(10) 0.0211(3) Uani 1 1 d . .
H26A H 0.050449 1.019895 0.363828 0.032 Uiso 1 1 calc GR .
H26B H -0.096098 0.974601 0.329217 0.032 Uiso 1 1 calc GR .
H26C H 0.033637 1.029015 0.276788 0.032 Uiso 1 1 calc GR .
C27 C 0.16098(19) 0.80231(9) 0.37010(8) 0.0118(2) Uani 1 1 d . .
C28 C 0.1362(2) 0.71859(9) 0.35334(8) 0.0129(3) Uani 1 1 d . .
C29 C 0.1545(2) 0.65175(9) 0.40423(8) 0.0149(3) Uani 1 1 d . .
C30 C 0.1921(2) 0.66695(9) 0.47549(8) 0.0153(3) Uani 1 1 d . .
C31 C 0.2030(2) 0.75093(10) 0.49636(8) 0.0141(3) Uani 1 1 d . .
C32 C 0.18619(19) 0.81606(9) 0.44414(8) 0.0120(2) Uani 1 1 d . .

loop_
_atom_site_aniso_label
_atom_site_aniso_U_11
_atom_site_aniso_U_22
_atom_site_aniso_U_33
_atom_site_aniso_U_23
_atom_site_aniso_U_13
_atom_site_aniso_U_12
Cl1 0.02703(19) 0.01434(16) 0.01588(16) 0.00483(13) -0.00004(14) -0.00496(14)
Cl2 0.0290(2) 0.0274(2) 0.01150(16) 0.00198(14) 0.00221(14) -0.00223(16)
Cl3 0.0347(2) 0.02046(18) 0.01774(17) -0.00671(14) -0.00409(16) 0.00407(16)
Cl4 0.0388(2) 0.01115(16) 0.02341(19) 0.00254(14) -0.00426(17) 0.00033(15)
Cl5 0.02294(18) 0.01606(16) 0.01286(15) 0.00488(12) -0.00116(13) -0.00309(13)
Si1 0.01402(18) 0.01263(17) 0.01060(17) -0.00062(14) -0.00055(14) -0.00351(14)
Si2 0.01391(18) 0.01159(17) 0.01267(18) -0.00044(14) -0.00210(14) -0.00268(14)
F1 0.0259(5) 0.0150(4) 0.0150(4) 0.0037(3) -0.0010(4) -0.0035(4)
F2 0.0356(6) 0.0289(5) 0.0117(4) -0.0011(4) 0.0044(4) -0.0005(4)
F3 0.0450(7) 0.0208(5) 0.0235(5) -0.0113(4) 0.0013(5) 0.0040(5)
F4 0.0441(6) 0.0111(4) 0.0331(6) -0.0013(4) -0.0024(5) -0.0044(4)
F5 0.0333(5) 0.0176(4) 0.0166(4) 0.0030(4) 0.0005(4) -0.0094(4)
C1 0.0147(6) 0.0132(6) 0.0114(6) -0.0007(5) -0.0029(5) -0.0027(5)
C2 0.0169(7) 0.0122(6) 0.0137(6) 0.0016(5) -0.0034(5) -0.0012(5)
C3 0.0211(7) 0.0196(7) 0.0117(6) -0.0005(5) -0.0013(6) 0.0001(6)
C4 0.0265(8) 0.0176(7) 0.0172(7) -0.0068(6) -0.0034(6) 0.0012(6)
C5 0.0255(8) 0.0101(6) 0.0221(8) -0.0023(5) -0.0036(6) -0.0021(6)
C6 0.0193(7) 0.0154(7) 0.0140(7) 0.0009(5) -0.0031(5) -0.0047(5)
C7 0.0156(7) 0.0171(7) 0.0184(7) -0.0007(6) -0.0020(6) -0.0016(5)
C8 0.0251(8) 0.0197(7) 0.0136(7) -0.0010(6) 0.0029(6) -0.0063(6)
C9 0.0210(8) 0.0130(7) 0.0278(8) -0.0003(6) 0.0008(6) -0.0019(6)
C10 0.0201(7) 0.0267(8) 0.0167(7) -0.0042(6) -0.0049(6) -0.0037(6)
C11 0.0126(6) 0.0124(6) 0.0114(6) 0.0009(5) -0.0029(5) -0.0030(5)
C12 0.0157(7) 0.0124(6) 0.0126(6) 0.0028(5) -0.0036(5) -0.0032(5)
C13 0.0162(7) 0.0186(7) 0.0106(6) 0.0019(5) -0.0026(5) -0.0025(5)
C14 0.0185(7) 0.0156(7) 0.0136(7) -0.0027(5) -0.0049(5) 0.0003(5)
C15 0.0191(7) 0.0112(6) 0.0164(7) 0.0004(5) -0.0061(6) -0.0005(5)
C16 0.0152(6) 0.0150(6) 0.0100(6) 0.0018(5) -0.0026(5) -0.0029(5)
Cl6 0.02650(19) 0.01928(17) 0.01368(16) -0.00337(13) -0.00511(14) -0.00709(14)
Cl7 0.0349(2) 0.01296(16) 0.02488(19) -0.00171(14) -0.00455(16) -0.00796(15)
Cl8 0.0341(2) 0.01715(17) 0.02055(18) 0.00746(14) -0.00622(16) -0.00563(15)
Cl9 0.0290(2) 0.02272(18) 0.01115(15) 0.00241(13) -0.00581(14) -0.00838(15)
Cl10 0.02036(17) 0.01262(15) 0.01320(15) -0.00219(12) -0.00179(13) -0.00381(12)
Si3 0.01215(18) 0.01317(18) 0.01288(18) 0.00213(14) -0.00200(14) -0.00289(14)
Si4 0.01181(17) 0.01425(18) 0.01079(17) 0.00166(14) -0.00202(14) -0.00246(14)
F6 0.0228(5) 0.0179(4) 0.0184(4) -0.0055(4) -0.0081(4) -0.0017(4)
F7 0.0364(6) 0.0099(4) 0.0342(6) -0.0011(4) -0.0113(5) -0.0016(4)
F8 0.0372(6) 0.0186(5) 0.0243(5) 0.0091(4) -0.0104(5) 0.0007(4)
F9 0.0305(5) 0.0267(5) 0.0139(4) -0.0012(4) -0.0101(4) -0.0003(4)
F10 0.0273(5) 0.0136(4) 0.0202(5) -0.0024(3) -0.0083(4) -0.0051(4)
C17 0.0117(6) 0.0128(6) 0.0139(6) 0.0004(5) -0.0009(5) -0.0019(5)
C18 0.0115(6) 0.0161(7) 0.0147(6) -0.0023(5) -0.0019(5) -0.0010(5)
C19 0.0178(7) 0.0107(6) 0.0212(7) -0.0013(5) -0.0031(6) -0.0009(5)
C20 0.0192(7) 0.0162(7) 0.0177(7) 0.0050(6) -0.0035(6) 0.0006(6)
C21 0.0164(7) 0.0182(7) 0.0125(6) -0.0002(5) -0.0038(5) -0.0014(5)
C22 0.0140(6) 0.0124(6) 0.0163(7) -0.0015(5) -0.0017(5) -0.0024(5)
C23 0.0180(7) 0.0253(8) 0.0163(7) 0.0035(6) 0.0003(6) -0.0055(6)
C24 0.0192(7) 0.0143(7) 0.0240(8) 0.0026(6) -0.0043(6) -0.0034(6)
C25 0.0231(8) 0.0278(8) 0.0125(7) 0.0035(6) -0.0048(6) -0.0100(6)
C26 0.0169(7) 0.0197(7) 0.0259(8) 0.0048(6) -0.0048(6) 0.0002(6)
C27 0.0103(6) 0.0138(6) 0.0111(6) -0.0009(5) -0.0005(5) -0.0024(5)
C28 0.0132(6) 0.0144(6) 0.0114(6) -0.0024(5) -0.0012(5) -0.0034(5)
C29 0.0164(7) 0.0119(6) 0.0166(7) -0.0016(5) 0.0001(5) -0.0050(5)
C30 0.0167(7) 0.0138(6) 0.0154(7) 0.0031(5) -0.0021(5) -0.0031(5)
C31 0.0163(7) 0.0163(7) 0.0101(6) 0.0004(5) -0.0021(5) -0.0042(5)
C32 0.0119(6) 0.0105(6) 0.0134(6) -0.0012(5) -0.0003(5) -0.0028(5)

loop_
_atom_type_symbol
_atom_type_description
_atom_type_scat_dispersion_real
_atom_type_scat_dispersion_imag
_atom_type_scat_source
C C 0.0033 0.0016 'International Tables Vol C Tables 4.2.6.8 and 6.1.1.4'
H H 0.0000 0.0000 'International Tables Vol C Tables 4.2.6.8 and 6.1.1.4'
Cl Cl 0.1484 0.1585 'International Tables Vol C Tables 4.2.6.8 and 6.1.1.4'
F F 0.0171 0.0103 'International Tables Vol C Tables 4.2.6.8 and 6.1.1.4'
Si Si 0.0817 0.0704 'International Tables Vol C Tables 4.2.6.8 and 6.1.1.4'

loop_
_exptl_crystal_face_index_h
_exptl_crystal_face_index_k
_exptl_crystal_face_index_l
_exptl_crystal_face_perp_dist
0 1 -1 0.0462
1 -14 19 0.0542
-2 15 15 0.0855
-1 0 2 0.1138
0 -22 -1 0.0486
1 1 0 0.1070
7 -12 11 0.0919
-10 4 -9 0.1427
0 -1 25 0.0711
-7 13 -3 0.0994
-2 20 5 0.0748
0 -16 -16 0.0336

loop_
_geom_angle_atom_site_label_1
_geom_angle_atom_site_label_2
_geom_angle_atom_site_label_3
_geom_angle
C1 Si1 Si2 105.14(5)
C7 Si1 Si2 108.62(5)
C7 Si1 C1 109.12(7)
C8 Si1 Si2 114.44(6)
C8 Si1 C1 110.26(7)
C8 Si1 C7 109.10(8)
C9 Si2 Si1 106.82(6)
C9 Si2 C10 106.08(8)
C9 Si2 C11 115.75(7)
C10 Si2 Si1 112.74(6)
C10 Si2 C11 110.68(7)
C11 Si2 Si1 104.88(4)
C2 C1 Si1 118.67(11)
C2 C1 C6 114.64(13)
C6 C1 Si1 125.98(11)
F1 C2 C1 119.13(13)
F1 C2 C3 116.52(13)
C3 C2 C1 124.31(14)
F2 C3 C2 121.04(14)
F2 C3 C4 120.25(14)
C4 C3 C2 118.70(15)
F3 C4 C3 120.16(15)
F3 C4 C5 120.18(15)
C5 C4 C3 119.65(14)
F4 C5 C4 120.01(14)
F4 C5 C6 120.31(15)
C4 C5 C6 119.68(14)
F5 C6 C1 120.80(13)
F5 C6 C5 116.21(13)
C5 C6 C1 122.98(14)
Si1 C7 H7A 109.5
Si1 C7 H7B 109.5
Si1 C7 H7C 109.5
H7A C7 H7B 109.5
H7A C7 H7C 109.5
H7B C7 H7C 109.5
Si1 C8 H8A 109.5
Si1 C8 H8B 109.5
Si1 C8 H8C 109.5
H8A C8 H8B 109.5
H8A C8 H8C 109.5
H8B C8 H8C 109.5
Si2 C9 H9A 109.5
Si2 C9 H9B 109.5
Si2 C9 H9C 109.5
H9A C9 H9B 109.5
H9A C9 H9C 109.5
H9B C9 H9C 109.5
Si2 C10 H10A 109.5
Si2 C10 H10B 109.5
Si2 C10 H10C 109.5
H10A C10 H10B 109.5
H10A C10 H10C 109.5
H10B C10 H10C 109.5
H10D C10 H10E 109.5
H10D C10 H10F 109.5
H10E C10 H10F 109.5
C12 C11 Si2 126.89(11)
C12 C11 C16 114.83(13)
C16 C11 Si2 117.79(11)
C11 C12 Cl1 120.16(11)
C13 C12 Cl1 116.87(11)
C13 C12 C11 122.97(13)
C12 C13 Cl2 120.74(11)
C14 C13 Cl2 119.56(12)
C14 C13 C12 119.69(14)
C13 C14 Cl3 120.66(12)
C15 C14 Cl3 119.92(12)
C15 C14 C13 119.41(14)
C14 C15 Cl4 119.72(12)
C14 C15 C16 119.31(14)
C16 C15 Cl4 120.95(12)
C11 C16 Cl5 119.43(11)
C15 C16 Cl5 116.88(11)
C15 C16 C11 123.66(14)
C17 Si3 Si4 107.10(5)
C23 Si3 Si4 109.32(5)
C23 Si3 C17 106.96(7)
C24 Si3 Si4 109.93(5)
C24 Si3 C17 113.28(7)
C24 Si3 C23 110.13(8)
C25 Si4 Si3 105.08(5)
C25 Si4 C26 107.80(8)
C25 Si4 C27 114.92(7)
C26 Si4 Si3 112.31(5)
C26 Si4 C27 111.19(7)
C27 Si4 Si3 105.46(5)
C18 C17 Si3 119.01(11)
C18 C17 C22 114.48(13)
C22 C17 Si3 126.01(11)
F6 C18 C17 119.21(13)
F6 C18 C19 116.72(13)
C19 C18 C17 124.05(14)
F7 C19 C18 121.03(14)
F7 C19 C20 119.95(14)
C20 C19 C18 119.01(14)
F8 C20 C19 120.07(14)
F8 C20 C21 120.49(14)
C21 C20 C19 119.44(14)
F9 C21 C20 119.58(13)
F9 C21 C22 120.72(13)
C20 C21 C22 119.69(14)
F10 C22 C17 120.00(13)
F10 C22 C21 116.70(13)
C21 C22 C17 123.30(13)
Si3 C23 H23A 109.5
Si3 C23 H23B 109.5
Si3 C23 H23C 109.5
H23A C23 H23B 109.5
H23A C23 H23C 109.5
H23B C23 H23C 109.5
Si3 C24 H24A 109.5
Si3 C24 H24B 109.5
Si3 C24 H24C 109.5
H24A C24 H24B 109.5
H24A C24 H24C 109.5
H24B C24 H24C 109.5
Si4 C25 H25A 109.5
Si4 C25 H25B 109.5
Si4 C25 H25C 109.5
H25A C25 H25B 109.5
H25A C25 H25C 109.5
H25B C25 H25C 109.5
Si4 C26 H26A 109.5
Si4 C26 H26B 109.5
Si4 C26 H26C 109.5
H26A C26 H26B 109.5
H26A C26 H26C 109.5
H26B C26 H26C 109.5
C28 C27 Si4 126.01(11)
C32 C27 Si4 117.96(10)
C32 C27 C28 115.14(13)
C27 C28 Cl6 120.32(11)
C29 C28 Cl6 117.31(11)
C29 C28 C27 122.37(13)
C28 C29 Cl7 120.70(11)
C30 C29 Cl7 118.92(12)
C30 C29 C28 120.38(13)
C29 C30 Cl8 120.36(11)
C29 C30 C31 118.93(13)
C31 C30 Cl8 120.70(11)
C30 C31 Cl9 119.79(11)
C32 C31 Cl9 120.91(11)
C32 C31 C30 119.30(13)
C27 C32 Cl10 118.92(11)
C31 C32 Cl10 117.56(11)
C31 C32 C27 123.50(13)

loop_
_geom_bond_atom_site_label_1
_geom_bond_atom_site_label_2
_geom_bond_distance
Cl1 C12 1.7272(15)
Cl2 C13 1.7181(15)
Cl3 C14 1.7166(15)
Cl4 C15 1.7201(15)
Cl5 C16 1.7338(15)
Si1 Si2 2.3727(6)
Si1 C1 1.9080(15)
Si1 C7 1.8695(16)
Si1 C8 1.8609(16)
Si2 C9 1.8722(16)
Si2 C10 1.8756(16)
Si2 C11 1.9369(15)
F1 C2 1.3514(17)
F2 C3 1.3365(18)
F3 C4 1.3348(18)
F4 C5 1.3407(18)
F5 C6 1.3424(18)
C1 C2 1.385(2)
C1 C6 1.396(2)
C2 C3 1.383(2)
C3 C4 1.383(2)
C4 C5 1.379(2)
C5 C6 1.386(2)
C7 H7A 0.9800
C7 H7B 0.9800
C7 H7C 0.9800
C8 H8A 0.9800
C8 H8B 0.9800
C8 H8C 0.9800
C9 H9A 0.9800
C9 H9B 0.9800
C9 H9C 0.9800
C10 H10A 0.9800
C10 H10B 0.9800
C10 H10C 0.9800
C10 H10D 0.9800
C10 H10E 0.9800
C10 H10F 0.9800
C11 C12 1.403(2)
C11 C16 1.408(2)
C12 C13 1.399(2)
C13 C14 1.396(2)
C14 C15 1.390(2)
C15 C16 1.394(2)
Cl6 C28 1.7284(14)
Cl7 C29 1.7229(15)
Cl8 C30 1.7118(15)
Cl9 C31 1.7188(15)
Cl10 C32 1.7348(14)
Si3 Si4 2.3640(6)
Si3 C17 1.9119(15)
Si3 C23 1.8711(17)
Si3 C24 1.8663(16)
Si4 C25 1.8653(16)
Si4 C26 1.8727(17)
Si4 C27 1.9296(15)
F6 C18 1.3508(17)
F7 C19 1.3409(17)
F8 C20 1.3379(18)
F9 C21 1.3399(17)
F10 C22 1.3473(16)
C17 C18 1.390(2)
C17 C22 1.392(2)
C18 C19 1.381(2)
C19 C20 1.381(2)
C20 C21 1.380(2)
C21 C22 1.381(2)
C23 H23A 0.9800
C23 H23B 0.9800
C23 H23C 0.9800
C24 H24A 0.9800
C24 H24B 0.9800
C24 H24C 0.9800
C25 H25A 0.9800
C25 H25B 0.9800
C25 H25C 0.9800
C26 H26A 0.9800
C26 H26B 0.9800
C26 H26C 0.9800
C27 C28 1.4043(19)
C27 C32 1.4029(19)
C28 C29 1.394(2)
C29 C30 1.390(2)
C30 C31 1.398(2)
C31 C32 1.390(2)

loop_
_geom_torsion_atom_site_label_1
_geom_torsion_atom_site_label_2
_geom_torsion_atom_site_label_3
_geom_torsion_atom_site_label_4
_geom_torsion
Cl1 C12 C13 Cl2 -0.47(17)
Cl1 C12 C13 C14 179.33(11)
Cl2 C13 C14 Cl3 2.78(18)
Cl2 C13 C14 C15 -177.25(12)
Cl3 C14 C15 Cl4 -0.46(18)
Cl3 C14 C15 C16 177.85(12)
Cl4 C15 C16 Cl5 -0.84(18)
Cl4 C15 C16 C11 177.05(11)
Si1 C1 C2 F1 8.43(19)
Si1 C1 C2 C3 -169.22(12)
Si1 C1 C6 F5 -10.8(2)
Si1 C1 C6 C5 167.79(12)
Si2 C11 C12 Cl1 -10.74(18)
Si2 C11 C12 C13 169.05(11)
Si2 C11 C16 Cl5 8.87(16)
Si2 C11 C16 C15 -168.97(12)
F1 C2 C3 F2 1.3(2)
F1 C2 C3 C4 -177.51(14)
F2 C3 C4 F3 0.3(2)
F2 C3 C4 C5 179.62(15)
F3 C4 C5 F4 0.2(2)
F3 C4 C5 C6 -179.79(15)
F4 C5 C6 F5 -0.2(2)
F4 C5 C6 C1 -178.86(14)
C1 C2 C3 F2 179.03(14)
C1 C2 C3 C4 0.2(2)
C2 C1 C6 F5 179.09(13)
C2 C1 C6 C5 -2.3(2)
C2 C3 C4 F3 179.16(15)
C2 C3 C4 C5 -1.5(2)
C3 C4 C5 F4 -179.10(15)
C3 C4 C5 C6 0.9(2)
C4 C5 C6 F5 179.77(14)
C4 C5 C6 C1 1.1(2)
C6 C1 C2 F1 179.33(13)
C6 C1 C2 C3 1.7(2)
C11 C12 C13 Cl2 179.73(11)
C11 C12 C13 C14 -0.5(2)
C12 C11 C16 Cl5 -178.63(10)
C12 C11 C16 C15 3.5(2)
C12 C13 C14 Cl3 -177.03(11)
C12 C13 C14 C15 2.9(2)
C13 C14 C15 Cl4 179.56(12)
C13 C14 C15 C16 -2.1(2)
C14 C15 C16 Cl5 -179.13(11)
C14 C15 C16 C11 -1.2(2)
C16 C11 C12 Cl1 177.56(11)
C16 C11 C12 C13 -2.7(2)
Cl6 C28 C29 Cl7 2.57(18)
Cl6 C28 C29 C30 -176.82(12)
Cl7 C29 C30 Cl8 4.45(18)
Cl7 C29 C30 C31 -176.49(12)
Cl8 C30 C31 Cl9 -3.59(18)
Cl8 C30 C31 C32 175.46(12)
Cl9 C31 C32 Cl10 -0.39(18)
Cl9 C31 C32 C27 178.16(11)
Si3 C17 C18 F6 7.65(18)
Si3 C17 C18 C19 -170.62(12)
Si3 C17 C22 F10 -8.8(2)
Si3 C17 C22 C21 170.37(12)
Si4 C27 C28 Cl6 -18.33(18)
Si4 C27 C28 C29 162.57(12)
Si4 C27 C32 Cl10 14.35(16)
Si4 C27 C32 C31 -164.19(12)
F6 C18 C19 F7 0.0(2)
F6 C18 C19 C20 -179.10(14)
F7 C19 C20 F8 0.4(2)
F7 C19 C20 C21 -179.75(14)
F8 C20 C21 F9 0.4(2)
F8 C20 C21 C22 -179.14(14)
F9 C21 C22 F10 -0.2(2)
F9 C21 C22 C17 -179.43(14)
C17 C18 C19 F7 178.29(14)
C17 C18 C19 C20 -0.8(2)
C18 C17 C22 F10 179.45(13)
C18 C17 C22 C21 -1.4(2)
C18 C19 C20 F8 179.49(14)
C18 C19 C20 C21 -0.6(2)
C19 C20 C21 F9 -179.50(14)
C19 C20 C21 C22 1.0(2)
C20 C21 C22 F10 179.27(14)
C20 C21 C22 C17 0.1(2)
C22 C17 C18 F6 -179.98(13)
C22 C17 C18 C19 1.8(2)
C27 C28 C29 Cl7 -178.30(11)
C27 C28 C29 C30 2.3(2)
C28 C27 C32 Cl10 -175.75(11)
C28 C27 C32 C31 5.7(2)
C28 C29 C30 Cl8 -176.15(12)
C28 C29 C30 C31 2.9(2)
C29 C30 C31 Cl9 177.36(12)
C29 C30 C31 C32 -3.6(2)
C30 C31 C32 Cl10 -179.43(11)
C30 C31 C32 C27 -0.9(2)
C32 C27 C28 Cl6 172.70(11)
C32 C27 C28 C29 -6.4(2)

loop_
_exptl_oxdiff_crystal_face_indexfrac_h
_exptl_oxdiff_crystal_face_indexfrac_k
_exptl_oxdiff_crystal_face_indexfrac_l
_exptl_oxdiff_crystal_face_x
_exptl_oxdiff_crystal_face_y
_exptl_oxdiff_crystal_face_z
0.0012 1.0006 -1.0014 -0.0497 -0.0332 0.0065
1.4240 -14.2905 19.0455 0.8219 0.5654 0.0695
-2.1610 15.2286 15.3908 0.4057 -0.7452 0.5292
-1.0014 0.0043 1.9990 0.1082 -0.0780 -0.0179
0.1886 -21.7967 -0.6592 0.2819 0.7988 -0.5314
1.0007 0.9981 -0.0003 -0.0521 0.0366 0.0780
6.8662 -12.2390 11.4855 0.3206 0.9060 0.2763
-9.5441 4.3091 -9.0950 -0.0216 -0.8213 -0.5701
0.2313 -0.7820 25.3266 0.8947 -0.0234 0.4461
-7.3592 12.9696 -3.3351 -0.0253 -0.9899 -0.1394
-2.3138 19.8567 4.9307 -0.0233 -0.8945 0.4465
0.2433 -16.2954 -16.3755 -0.3526 0.6474 -0.6757

loop_
_twin_individual_id
_twin_individual_mass_fraction_refined
_oxdiff_twin_reflns_isolated
_oxdiff_twin_reflns_overlapped
_twin_individual_twin_lattice_type
_twin_individual_twin_matrix_11
_twin_individual_twin_matrix_12
_twin_individual_twin_matrix_13
_twin_individual_twin_matrix_21
_twin_individual_twin_matrix_22
_twin_individual_twin_matrix_23
_twin_individual_twin_matrix_31
_twin_individual_twin_matrix_32
_twin_individual_twin_matrix_33
1 0.8398(3) 8140 116411 ref 1.0000 0.0000 0.0000 0.0000 1.0000 0.0000 0.0000 0.0000 1.0000
2 0.1602(3) 0 116411 nmt -0.9998 0.0001 0.0003 0.0023 -0.9999 0.0008 -0.7237 0.0288 1.0008
